data_7155516
loop_
_publ_author_name
'Ma, Fujie'
'Chen, Jingchao'
'Yang, Fan'
'Shinde, Madhuri Vikas'
'Zhou, Yongyun'
'Fan, Baomin'

_publ_section_title
;
 Palladium/zinc co-catalyzed asymmetric transfer hydrogenation of
 oxabenzonorbornadienes with alcohols as hydrogen sources.
;
_journal_issue 11
_journal_name_full 'Organic &amp; biomolecular chemistry'
_journal_page_first 2359
_journal_page_last 2362
_journal_paper_doi 10.1039/c7ob00175d
_journal_volume 15
_journal_year 2017
_chemical_absolute_configuration unk
_chemical_formula_moiety 'C10 H10 O'
_chemical_formula_sum 'C10 H10 O'
_chemical_formula_weight 146.18
_space_group_crystal_system trigonal
_space_group_IT_number 146
_space_group_name_Hall 'R 3'
_space_group_name_H-M_alt 'R 3 :H'
_symmetry_space_group_name_Hall 'R 3'
_symmetry_space_group_name_H-M 'R 3 :H'
_atom_sites_solution_hydrogens geom
_atom_sites_solution_primary direct
_atom_sites_solution_secondary difmap
_audit_creation_method SHELXL-2014/7
_audit_update_record
;
2016-10-10 deposited with the CCDC.
2017-02-24 downloaded from the CCDC.
;
_cell_angle_alpha 90
_cell_angle_beta 90
_cell_angle_gamma 120
_cell_formula_units_Z 9
_cell_length_a 19.0072(9)
_cell_length_b 19.0072(9)
_cell_length_c 5.7243(3)
_cell_measurement_reflns_used 5980
_cell_measurement_temperature 100(2)
_cell_measurement_theta_max 70.14
_cell_measurement_theta_min 4.65
_cell_volume 1790.97(15)
_computing_cell_refinement 'Bruker SAINT'
_computing_data_collection 'Bruker APEX2'
_computing_data_reduction 'Bruker SAINT'
_computing_molecular_graphics 'Bruker SHELXTL'
_computing_publication_material 'Bruker SHELXTL'
_computing_structure_refinement 'SHELXL-2014 (Sheldrick 2014)'
_computing_structure_solution 'SHELXS-97 (Sheldrick 2008)'
_diffrn_ambient_temperature 100(2)
_diffrn_measured_fraction_theta_full 0.975
_diffrn_measured_fraction_theta_max 0.952
_diffrn_measurement_device_type 'Bruker APEX-II CCD'
_diffrn_measurement_method '\f and \w scans'
_diffrn_radiation_type CuK\a
_diffrn_radiation_wavelength 1.54178
_diffrn_reflns_av_R_equivalents 0.1282
_diffrn_reflns_av_unetI/netI 0.0782
_diffrn_reflns_Laue_measured_fraction_full 0.975
_diffrn_reflns_Laue_measured_fraction_max 0.952
_diffrn_reflns_limit_h_max 22
_diffrn_reflns_limit_h_min -22
_diffrn_reflns_limit_k_max 22
_diffrn_reflns_limit_k_min -22
_diffrn_reflns_limit_l_max 6
_diffrn_reflns_limit_l_min -6
_diffrn_reflns_number 4919
_diffrn_reflns_point_group_measured_fraction_full 0.921
_diffrn_reflns_point_group_measured_fraction_max 0.891
_diffrn_reflns_theta_full 67.679
_diffrn_reflns_theta_max 70.960
_diffrn_reflns_theta_min 4.653
_diffrn_source 'fine-focus sealed tube'
_exptl_absorpt_coefficient_mu 0.608
_exptl_absorpt_correction_type multi-scan
_exptl_absorpt_process_details sadabs
_exptl_crystal_colour colourless
_exptl_crystal_density_diffrn 1.220
_exptl_crystal_description prism
_exptl_crystal_F_000 702
_exptl_crystal_size_max 1.860
_exptl_crystal_size_mid 0.350
_exptl_crystal_size_min 0.350
_exptl_transmission_factor_max 0.7533
_exptl_transmission_factor_min 0.4011
_refine_diff_density_max 0.436
_refine_diff_density_min -0.486
_refine_diff_density_rms 0.121
_refine_ls_abs_structure_details
;
 Classical Flack method preferred over Parsons because s.u. lower.
;
_refine_ls_abs_structure_Flack 0.1(6)
_refine_ls_extinction_coef 0.006(2)
_refine_ls_extinction_expression Fc^*^=kFc[1+0.001xFc^2^\l^3^/sin(2\q)]^-1/4^
_refine_ls_extinction_method 'SHELXL-2014/7 (Sheldrick 2014'
_refine_ls_goodness_of_fit_ref 1.121
_refine_ls_hydrogen_treatment constr
_refine_ls_matrix_type full
_refine_ls_number_parameters 102
_refine_ls_number_reflns 1370
_refine_ls_number_restraints 1
_refine_ls_restrained_S_all 1.120
_refine_ls_R_factor_all 0.0812
_refine_ls_R_factor_gt 0.0773
_refine_ls_shift/su_max 0.000
_refine_ls_shift/su_mean 0.000
_refine_ls_structure_factor_coef Fsqd
_refine_ls_weighting_details 'w=1/[\s^2^(Fo^2^)+(0.1668P)^2^+0.9200P] where P=(Fo^2^+2Fc^2^)/3'
_refine_ls_weighting_scheme calc
_refine_ls_wR_factor_gt 0.2082
_refine_ls_wR_factor_ref 0.2129
_reflns_Friedel_coverage 0.872
_reflns_Friedel_fraction_full 0.868
_reflns_Friedel_fraction_max 0.830
_reflns_number_gt 1343
_reflns_number_total 1370
_reflns_threshold_expression 'I > 2\s(I)'
_cod_data_source_file c7ob00175d2.cif
_cod_data_source_block cu_vmfj229a_0m
_cod_depositor_comments 'Adding full bibliography for 7155516--7155517.cif.'
_cod_original_cell_volume 1790.97(19)
_cod_database_code 7155516
_shelx_shelxl_version_number 2014/7
_shelx_space_group_comment
;
The symmetry employed for this shelxl refinement is uniquely defined
by the following loop, which should always be used as a source of
symmetry information in preference to the above space-group names.
They are only intended as comments.
;
_shelx_estimated_absorpt_t_min 0.398
_shelx_estimated_absorpt_t_max 0.815

loop_
_space_group_symop_operation_xyz
'x, y, z'
'-y, x-y, z'
'-x+y, -x, z'
'x+2/3, y+1/3, z+1/3'
'-y+2/3, x-y+1/3, z+1/3'
'-x+y+2/3, -x+1/3, z+1/3'
'x+1/3, y+2/3, z+2/3'
'-y+1/3, x-y+2/3, z+2/3'
'-x+y+1/3, -x+2/3, z+2/3'

loop_
_atom_site_label
_atom_site_type_symbol
_atom_site_fract_x
_atom_site_fract_y
_atom_site_fract_z
_atom_site_U_iso_or_equiv
_atom_site_adp_type
_atom_site_occupancy
_atom_site_site_symmetry_order
_atom_site_calc_flag
_atom_site_refinement_flags_posn
_atom_site_refinement_flags_adp
O1 O 0.71533(17) 0.73137(18) 0.0252(6) 0.0159(9) Uani 1 1 d . .
H10 H 0.6780 0.7042 -0.0707 0.024 Uiso 1 1 calc R U
C1 C 0.8783(2) 0.8535(3) 0.2402(8) 0.0207(11) Uani 1 1 d . .
H1 H 0.8900 0.8971 0.3437 0.025 Uiso 1 1 calc R U
C2 C 0.8458(3) 0.8533(3) -0.0002(9) 0.0215(11) Uani 1 1 d . .
H3 H 0.8919 0.8842 -0.1083 0.026 Uiso 1 1 calc R U
H9 H 0.8135 0.8810 0.0057 0.026 Uiso 1 1 calc R U
C3 C 0.7930(3) 0.7675(2) -0.0935(7) 0.0154(10) Uani 1 1 d . .
H8 H 0.7844 0.7698 -0.2651 0.019 Uiso 1 1 calc R U
C4 C 0.8298(2) 0.7142(3) -0.0498(7) 0.0144(10) Uani 1 1 d . .
C5 C 0.8143(2) 0.6510(3) -0.2001(6) 0.0160(11) Uani 1 1 d . .
H5 H 0.7844 0.6438 -0.3396 0.019 Uiso 1 1 calc R U
C6 C 0.8428(2) 0.5977(2) -0.1468(8) 0.0173(10) Uani 1 1 d . .
H2 H 0.8323 0.5545 -0.2502 0.021 Uiso 1 1 calc R U
C7 C 0.8747(2) 0.7258(2) 0.1564(7) 0.0136(10) Uani 1 1 d . .
C8 C 0.8908(3) 0.7940(3) 0.3107(7) 0.0191(11) Uani 1 1 d . .
H4 H 0.9107 0.7957 0.4641 0.023 Uiso 1 1 calc R U
C9 C 0.9021(2) 0.6715(3) 0.2085(7) 0.0163(10) Uani 1 1 d . .
H7 H 0.9318 0.6782 0.3483 0.020 Uiso 1 1 calc R U
C10 C 0.8864(3) 0.6083(3) 0.0584(7) 0.0177(11) Uani 1 1 d . .
H6 H 0.9054 0.5719 0.0952 0.021 Uiso 1 1 calc R U

loop_
_atom_site_aniso_label
_atom_site_aniso_U_11
_atom_site_aniso_U_22
_atom_site_aniso_U_33
_atom_site_aniso_U_23
_atom_site_aniso_U_13
_atom_site_aniso_U_12
O1 0.0154(16) 0.0239(17) 0.0107(16) -0.0004(11) -0.0004(10) 0.0114(13)
C1 0.019(2) 0.020(2) 0.021(2) -0.0057(17) -0.0026(16) 0.0077(17)
C2 0.021(2) 0.020(2) 0.023(3) 0.0046(17) -0.0006(18) 0.0105(19)
C3 0.020(2) 0.020(2) 0.007(2) 0.0033(14) 0.0030(15) 0.0102(18)
C4 0.0121(19) 0.020(2) 0.011(2) 0.0037(15) 0.0018(13) 0.0072(16)
C5 0.0153(19) 0.025(2) 0.009(2) -0.0018(16) 0.0003(15) 0.0114(17)
C6 0.019(2) 0.022(2) 0.013(2) -0.0034(16) -0.0010(15) 0.0117(17)
C7 0.0146(19) 0.0200(19) 0.0070(19) 0.0025(14) 0.0018(14) 0.0092(16)
C8 0.020(2) 0.027(2) 0.011(2) -0.0003(16) -0.0002(15) 0.0120(17)
C9 0.0126(19) 0.023(2) 0.012(2) 0.0008(15) -0.0002(14) 0.0079(16)
C10 0.019(2) 0.024(2) 0.014(3) 0.0034(15) 0.0031(15) 0.0137(18)

loop_
_atom_type_symbol
_atom_type_description
_atom_type_scat_dispersion_real
_atom_type_scat_dispersion_imag
_atom_type_scat_source
C C 0.0181 0.0091 'International Tables Vol C Tables 4.2.6.8 and 6.1.1.4'
H H 0.0000 0.0000 'International Tables Vol C Tables 4.2.6.8 and 6.1.1.4'
O O 0.0492 0.0322 'International Tables Vol C Tables 4.2.6.8 and 6.1.1.4'

loop_
_geom_angle_atom_site_label_1
_geom_angle_atom_site_label_2
_geom_angle_atom_site_label_3
_geom_angle
C3 O1 H10 109.5
C8 C1 C2 121.5(4)
C8 C1 H1 119.3
C2 C1 H1 119.3
C1 C2 C3 111.9(4)
C1 C2 H3 109.2
C3 C2 H3 109.2
C1 C2 H9 109.2
C3 C2 H9 109.2
H3 C2 H9 107.9
O1 C3 C4 108.0(3)
O1 C3 C2 108.3(3)
C4 C3 C2 112.4(3)
O1 C3 H8 109.4
C4 C3 H8 109.4
C2 C3 H8 109.4
C5 C4 C7 120.4(4)
C5 C4 C3 120.6(4)
C7 C4 C3 118.8(4)
C4 C5 C6 120.1(4)
C4 C5 H5 120.0
C6 C5 H5 120.0
C10 C6 C5 119.8(4)
C10 C6 H2 120.1
C5 C6 H2 120.1
C9 C7 C4 118.9(4)
C9 C7 C8 122.1(4)
C4 C7 C8 119.0(4)
C1 C8 C7 121.4(4)
C1 C8 H4 119.3
C7 C8 H4 119.3
C10 C9 C7 120.6(4)
C10 C9 H7 119.7
C7 C9 H7 119.7
C9 C10 C6 120.2(4)
C9 C10 H6 119.9
C6 C10 H6 119.9

loop_
_geom_bond_atom_site_label_1
_geom_bond_atom_site_label_2
_geom_bond_distance
O1 C3 1.448(5)
O1 H10 0.8400
C1 C8 1.330(7)
C1 C2 1.507(7)
C1 H1 0.9500
C2 C3 1.523(6)
C2 H3 0.9900
C2 H9 0.9900
C3 C4 1.512(6)
C3 H8 1.0000
C4 C5 1.384(6)
C4 C7 1.408(5)
C5 C6 1.400(6)
C5 H5 0.9500
C6 C10 1.394(6)
C6 H2 0.9500
C7 C9 1.402(6)
C7 C8 1.469(6)
C8 H4 0.9500
C9 C10 1.383(6)
C9 H7 0.9500
C10 H6 0.9500

loop_
_geom_hbond_atom_site_label_D
_geom_hbond_atom_site_label_H
_geom_hbond_atom_site_label_A
_geom_hbond_distance_DH
_geom_hbond_distance_HA
_geom_hbond_distance_DA
_geom_hbond_angle_DHA
_geom_hbond_site_symmetry_A
O1 H10 O1 0.84 1.87 2.708(4) 174.1 8_654
O1 H10 O1 0.84 1.87 2.708(4) 174.1 8_654
O1 H10 O1 0.84 1.87 2.708(4) 174.1 8_654
O1 H10 O1 0.84 1.87 2.708(4) 174.1 8_654
O1 H10 O1 0.84 1.87 2.708(4) 174.1 8_654
O1 H10 O1 0.84 1.87 2.708(4) 174.1 8_654
O1 H10 O1 0.84 1.87 2.708(4) 174.1 8_654
O1 H10 O1 0.84 1.87 2.708(4) 174.1 8_654
O1 H10 O1 0.84 1.87 2.708(4) 174.1 8_654

loop_
_geom_torsion_atom_site_label_1
_geom_torsion_atom_site_label_2
_geom_torsion_atom_site_label_3
_geom_torsion_atom_site_label_4
_geom_torsion
C8 C1 C2 C3 28.3(6)
C1 C2 C3 O1 75.2(4)
C1 C2 C3 C4 -44.0(4)
O1 C3 C4 C5 89.9(4)
C2 C3 C4 C5 -150.7(4)
O1 C3 C4 C7 -84.9(4)
C2 C3 C4 C7 34.4(5)
C7 C4 C5 C6 0.5(6)
C3 C4 C5 C6 -174.3(4)
C4 C5 C6 C10 0.2(6)
C5 C4 C7 C9 -1.0(6)
C3 C4 C7 C9 173.8(4)
C5 C4 C7 C8 179.3(4)
C3 C4 C7 C8 -5.9(5)
C2 C1 C8 C7 0.8(6)
C9 C7 C8 C1 167.1(4)
C4 C7 C8 C1 -13.2(6)
C4 C7 C9 C10 0.9(6)
C8 C7 C9 C10 -179.4(3)
C7 C9 C10 C6 -0.2(6)
C5 C6 C10 C9 -0.4(6)
